data_2233352
loop_
_publ_author_name
'Yuan, Chun-Xue'

_publ_section_title
;
 2,8-Dimesitylboranyl-6<i>H</i>,12<i>H</i>-5,11-methanodibenzo[<i>b</i>,<i>f</i>][1,5]diazocine
;
_journal_coeditor_code ZS2166
_journal_issue 1
_journal_name_full 'Acta Crystallographica Section E'
_journal_page_first o22
_journal_paper_doi 10.1107/S1600536811051051
_journal_volume 68
_journal_year 2012
_chemical_formula_iupac 'C51 H56 B2 N2'
_chemical_formula_moiety 'C51 H56 B2 N2'
_chemical_formula_sum 'C51 H56 B2 N2'
_chemical_formula_weight 718.60
_chemical_name_common
;
2,8-Dimesitylboranyl-6<i>H</i>,12<i>H</i>-
5,11-methanodibenzo[<i>b</i>,<i>f</i>][1,5]diazocine
;
_chemical_name_systematic
;
5-[bis(2,4,6-trimethylphenyl)boranyl]-13-[(2,4,5-trimethylphenyl)(2,4,6-
trimethylphenyl)boranyl]-1,9-diazatetracyclo[7.7.1.0^2,7^.0^10,15^]heptadeca-
2,4,6,10(15),11,13-hexaene
;
_space_group_IT_number 2
_symmetry_cell_setting triclinic
_symmetry_space_group_name_Hall '-P 1'
_symmetry_space_group_name_H-M 'P -1'
_atom_sites_solution_hydrogens geom
_atom_sites_solution_primary direct
_atom_sites_solution_secondary difmap
_audit_creation_method SHELXL-97
_cell_angle_alpha 86.079(3)
_cell_angle_beta 83.808(3)
_cell_angle_gamma 88.377(3)
_cell_formula_units_Z 2
_cell_length_a 9.3565(3)
_cell_length_b 14.0077(6)
_cell_length_c 16.3650(6)
_cell_measurement_reflns_used 8341
_cell_measurement_temperature 293(2)
_cell_measurement_theta_max 26
_cell_measurement_theta_min 3.15
_cell_volume 2126.87(14)
_computing_cell_refinement 'CrysAlis CCD (Oxford Diffraction, 2009)'
_computing_data_collection 'CrysAlis CCD (Oxford Diffraction, 2009)'
_computing_data_reduction 'CrysAlis RED (Oxford Diffraction, 2009)'
_computing_molecular_graphics 'SHELXTL (Sheldrick, 2008)'
_computing_publication_material 'SHELXTL (Sheldrick, 2008)'
_computing_structure_refinement 'SHELXL97 (Sheldrick, 2008)'
_computing_structure_solution 'SHELXS97 (Sheldrick, 2008)'
_diffrn_ambient_temperature 293(2)
_diffrn_measured_fraction_theta_full 0.996
_diffrn_measured_fraction_theta_max 0.996
_diffrn_measurement_device_type 'Oxford Diffraction Xcalibur Eos Gemini CCD'
_diffrn_measurement_method '\w scans'
_diffrn_radiation_monochromator graphite
_diffrn_radiation_source 'fine-focus sealed tube'
_diffrn_radiation_type MoK\a
_diffrn_radiation_wavelength 0.71073
_diffrn_reflns_av_R_equivalents 0.0259
_diffrn_reflns_av_sigmaI/netI 0.0293
_diffrn_reflns_limit_h_max 11
_diffrn_reflns_limit_h_min -11
_diffrn_reflns_limit_k_max 17
_diffrn_reflns_limit_k_min -17
_diffrn_reflns_limit_l_max 20
_diffrn_reflns_limit_l_min -20
_diffrn_reflns_number 25278
_diffrn_reflns_theta_full 26.00
_diffrn_reflns_theta_max 26.00
_diffrn_reflns_theta_min 3.15
_diffrn_standards_decay_% 0
_diffrn_standards_number 0
_exptl_absorpt_coefficient_mu 0.063
_exptl_absorpt_correction_T_max 1.000
_exptl_absorpt_correction_T_min 0.858
_exptl_absorpt_correction_type multi-scan
_exptl_absorpt_process_details '(CrysAlis PRO; Oxford Diffraction, 2009)'
_exptl_crystal_colour colourless
_exptl_crystal_density_diffrn 1.122
_exptl_crystal_density_method 'not measured'
_exptl_crystal_description prism
_exptl_crystal_F_000 772
_exptl_crystal_size_max 0.65
_exptl_crystal_size_mid 0.41
_exptl_crystal_size_min 0.22
_refine_diff_density_max 0.385
_refine_diff_density_min -0.282
_refine_ls_extinction_coef 0
_refine_ls_extinction_method none
_refine_ls_goodness_of_fit_ref 1.024
_refine_ls_hydrogen_treatment constr
_refine_ls_matrix_type full
_refine_ls_number_parameters 496
_refine_ls_number_reflns 8341
_refine_ls_number_restraints 0
_refine_ls_restrained_S_all 1.024
_refine_ls_R_factor_all 0.0769
_refine_ls_R_factor_gt 0.0559
_refine_ls_shift/su_max 0.000
_refine_ls_shift/su_mean 0.000
_refine_ls_structure_factor_coef Fsqd
_refine_ls_weighting_details 'calc w=1/[\s^2^(Fo^2^)+(0.0817P)^2^+0.8104P] where P=(Fo^2^+2Fc^2^)/3'
_refine_ls_weighting_scheme calc
_refine_ls_wR_factor_gt 0.1547
_refine_ls_wR_factor_ref 0.1717
_reflns_number_gt 6172
_reflns_number_total 8341
_reflns_threshold_expression I>2\s(I)
_cod_data_source_file zs2166.cif
_cod_data_source_block I
_cod_database_code 2233352
_cod_database_fobs_code 2233352

loop_
_symmetry_equiv_pos_as_xyz
'x, y, z'
'-x, -y, -z'

loop_
_atom_site_type_symbol
_atom_site_label
_atom_site_fract_x
_atom_site_fract_y
_atom_site_fract_z
_atom_site_U_iso_or_equiv
_atom_site_adp_type
_atom_site_calc_flag
_atom_site_refinement_flags
_atom_site_occupancy
_atom_site_symmetry_multiplicity
N N1 0.51726(17) 0.23628(12) -0.05204(10) 0.0431(4) Uani d . 1 1
N N2 0.68504(18) 0.10503(11) -0.07519(10) 0.0423(4) Uani d . 1 1
B B2 0.7203(2) 0.04164(15) 0.27696(14) 0.0393(5) Uani d . 1 1
B B1 0.9474(2) 0.51197(16) -0.18209(13) 0.0392(5) Uani d . 1 1
C C1 0.5453(2) 0.14646(15) -0.09129(13) 0.0506(5) Uani d . 1 1
H H1A 0.5426 0.1577 -0.1503 0.061 Uiso calc R 1 1
H H1B 0.4707 0.1016 -0.0708 0.061 Uiso calc R 1 1
C C2 0.7951(2) 0.16395(13) -0.12414(12) 0.0429(5) Uani d . 1 1
H H2A 0.7995 0.1494 -0.1815 0.052 Uiso calc R 1 1
H H2B 0.8882 0.1483 -0.1053 0.052 Uiso calc R 1 1
C C3 0.7623(2) 0.26997(13) -0.11699(11) 0.0364(4) Uani d . 1 1
C C4 0.63185(19) 0.30059(13) -0.07553(11) 0.0366(4) Uani d . 1 1
C C5 0.6121(2) 0.39681(14) -0.06065(12) 0.0416(4) Uani d . 1 1
H H5A 0.5290 0.4170 -0.0296 0.050 Uiso calc R 1 1
C C6 0.7135(2) 0.46231(14) -0.09109(12) 0.0417(4) Uani d . 1 1
H H6A 0.6975 0.5262 -0.0800 0.050 Uiso calc R 1 1
C C7 0.8414(2) 0.43589(13) -0.13864(11) 0.0382(4) Uani d . 1 1
C C8 0.8623(2) 0.33790(13) -0.14839(11) 0.0378(4) Uani d . 1 1
H H8A 0.9474 0.3173 -0.1773 0.045 Uiso calc R 1 1
C C9 0.8986(2) 0.62122(13) -0.18429(12) 0.0389(4) Uani d . 1 1
C C10 0.9727(2) 0.68868(14) -0.14580(12) 0.0420(4) Uani d . 1 1
C C11 1.0972(2) 0.65917(17) -0.09758(14) 0.0556(6) Uani d . 1 1
H H11A 1.1338 0.7146 -0.0761 0.083 Uiso calc R 1 1
H H11B 1.1718 0.6299 -0.1331 0.083 Uiso calc R 1 1
H H11C 1.0651 0.6142 -0.0529 0.083 Uiso calc R 1 1
C C12 0.9304(2) 0.78453(14) -0.15086(13) 0.0480(5) Uani d . 1 1
H H12A 0.9781 0.8276 -0.1232 0.058 Uiso calc R 1 1
C C13 0.8197(2) 0.81844(14) -0.19557(13) 0.0470(5) Uani d . 1 1
C C14 0.7811(3) 0.92348(15) -0.20363(17) 0.0670(7) Uani d . 1 1
H H14A 0.7024 0.9332 -0.2366 0.100 Uiso calc R 1 1
H H14B 0.8627 0.9582 -0.2295 0.100 Uiso calc R 1 1
H H14C 0.7537 0.9460 -0.1500 0.100 Uiso calc R 1 1
C C15 0.7466(2) 0.75212(14) -0.23226(13) 0.0459(5) Uani d . 1 1
H H15A 0.6718 0.7732 -0.2625 0.055 Uiso calc R 1 1
C C16 0.7802(2) 0.65504(14) -0.22575(12) 0.0436(5) Uani d . 1 1
C C17 0.6879(3) 0.58954(16) -0.26633(17) 0.0622(6) Uani d . 1 1
H H17A 0.6139 0.6266 -0.2909 0.093 Uiso calc R 1 1
H H17B 0.6447 0.5433 -0.2258 0.093 Uiso calc R 1 1
H H17C 0.7465 0.5571 -0.3081 0.093 Uiso calc R 1 1
C C18 1.0993(2) 0.48020(13) -0.22664(13) 0.0435(5) Uani d . 1 1
C C19 1.1326(3) 0.49816(15) -0.31254(14) 0.0534(5) Uani d . 1 1
C C20 1.0258(3) 0.5441(2) -0.36643(15) 0.0751(8) Uani d . 1 1
H H20A 1.0687 0.5500 -0.4225 0.113 Uiso calc R 1 1
H H20B 0.9983 0.6064 -0.3484 0.113 Uiso calc R 1 1
H H20C 0.9423 0.5051 -0.3628 0.113 Uiso calc R 1 1
C C21 1.2663(3) 0.47011(18) -0.35033(17) 0.0684(7) Uani d . 1 1
H H21A 1.2852 0.4806 -0.4071 0.082 Uiso calc R 1 1
C C22 1.3716(3) 0.42734(19) -0.3067(2) 0.0720(8) Uani d . 1 1
C C23 1.5150(3) 0.3967(3) -0.3497(3) 0.1117(14) Uani d . 1 1
H H23A 1.5742 0.3685 -0.3098 0.168 Uiso calc R 1 1
H H23B 1.5617 0.4515 -0.3781 0.168 Uiso calc R 1 1
H H23C 1.5000 0.3507 -0.3887 0.168 Uiso calc R 1 1
C C24 1.3400(2) 0.41133(17) -0.22313(19) 0.0662(7) Uani d . 1 1
H H24A 1.4104 0.3840 -0.1924 0.079 Uiso calc R 1 1
C C25 1.2059(2) 0.43463(15) -0.18253(15) 0.0512(5) Uani d . 1 1
C C26 1.1834(3) 0.4101(2) -0.09124(16) 0.0723(7) Uani d . 1 1
H H26A 1.2688 0.3794 -0.0734 0.108 Uiso calc R 1 1
H H26B 1.1041 0.3676 -0.0790 0.108 Uiso calc R 1 1
H H26C 1.1628 0.4675 -0.0630 0.108 Uiso calc R 1 1
C C27 0.4894(2) 0.21334(15) 0.03740(12) 0.0467(5) Uani d . 1 1
H H27A 0.3945 0.1866 0.0500 0.056 Uiso calc R 1 1
H H27B 0.4914 0.2716 0.0661 0.056 Uiso calc R 1 1
C C28 0.60092(19) 0.14230(13) 0.06734(11) 0.0377(4) Uani d . 1 1
C C29 0.69825(19) 0.09638(13) 0.01080(11) 0.0367(4) Uani d . 1 1
C C30 0.8076(2) 0.03798(13) 0.03987(12) 0.0401(4) Uani d . 1 1
H H30A 0.8744 0.0089 0.0026 0.048 Uiso calc R 1 1
C C31 0.8177(2) 0.02289(14) 0.12294(12) 0.0413(4) Uani d . 1 1
H H31A 0.8926 -0.0154 0.1406 0.050 Uiso calc R 1 1
C C32 0.7184(2) 0.06351(13) 0.18185(11) 0.0385(4) Uani d . 1 1
C C33 0.6120(2) 0.12375(14) 0.15082(12) 0.0396(4) Uani d . 1 1
H H33A 0.5454 0.1528 0.1881 0.048 Uiso calc R 1 1
C C34 0.6102(2) 0.09831(14) 0.33754(11) 0.0406(4) Uani d . 1 1
C C35 0.6192(2) 0.19725(15) 0.34510(12) 0.0457(5) Uani d . 1 1
C C42 0.7362(3) 0.25709(17) 0.29743(16) 0.0668(7) Uani d . 1 1
H H37A 0.7231 0.3225 0.3113 0.100 Uiso calc R 1 1
H H37B 0.7312 0.2534 0.2394 0.100 Uiso calc R 1 1
H H37C 0.8284 0.2334 0.3113 0.100 Uiso calc R 1 1
C C36 0.5181(2) 0.24404(17) 0.39760(13) 0.0538(5) Uani d . 1 1
H H38A 0.5287 0.3088 0.4040 0.065 Uiso calc R 1 1
C C37 0.4024(3) 0.19763(19) 0.44059(13) 0.0588(6) Uani d . 1 1
C C38 0.2895(3) 0.2517(3) 0.49355(19) 0.0949(10) Uani d . 1 1
H H40A 0.3146 0.3178 0.4918 0.142 Uiso calc R 1 1
H H40B 0.2843 0.2248 0.5493 0.142 Uiso calc R 1 1
H H40C 0.1978 0.2467 0.4731 0.142 Uiso calc R 1 1
C C39 0.3923(2) 0.10108(19) 0.43229(14) 0.0586(6) Uani d . 1 1
H H41A 0.3148 0.0687 0.4607 0.070 Uiso calc R 1 1
C C40 0.4933(2) 0.05027(16) 0.38313(12) 0.0467(5) Uani d . 1 1
C C41 0.4710(3) -0.05449(17) 0.37687(17) 0.0651(7) Uani d . 1 1
H H43A 0.3867 -0.0739 0.4121 0.098 Uiso calc R 1 1
H H43B 0.5531 -0.0903 0.3936 0.098 Uiso calc R 1 1
H H43C 0.4588 -0.0663 0.3210 0.098 Uiso calc R 1 1
C C43 0.8282(2) -0.03840(14) 0.30881(11) 0.0410(4) Uani d . 1 1
C C44 0.8245(2) -0.13399(15) 0.28621(12) 0.0484(5) Uani d . 1 1
C C45 0.7138(3) -0.16693(17) 0.23423(17) 0.0706(7) Uani d . 1 1
H H46A 0.7295 -0.2337 0.2258 0.106 Uiso calc R 1 1
H H46B 0.7223 -0.1309 0.1819 0.106 Uiso calc R 1 1
H H46C 0.6193 -0.1571 0.2619 0.106 Uiso calc R 1 1
C C46 0.9208(3) -0.20248(17) 0.31466(14) 0.0594(6) Uani d . 1 1
H H47A 0.9144 -0.2653 0.3005 0.071 Uiso calc R 1 1
C C47 1.0246(3) -0.1808(2) 0.36275(15) 0.0654(7) Uani d . 1 1
C C48 1.1298(4) -0.2561(3) 0.3933(2) 0.1131(13) Uani d . 1 1
H H49A 1.1110 -0.3166 0.3728 0.170 Uiso calc R 1 1
H H49B 1.1186 -0.2615 0.4524 0.170 Uiso calc R 1 1
H H49C 1.2263 -0.2378 0.3739 0.170 Uiso calc R 1 1
C C49 1.0302(2) -0.0873(2) 0.38415(14) 0.0614(6) Uani d . 1 1
H H50A 1.1013 -0.0711 0.4160 0.074 Uiso calc R 1 1
C C50 0.9336(2) -0.01686(16) 0.35988(12) 0.0481(5) Uani d . 1 1
C C51 0.9476(3) 0.08288(19) 0.38673(16) 0.0653(7) Uani d . 1 1
H H52A 1.0246 0.0838 0.4210 0.098 Uiso calc R 1 1
H H52B 0.8593 0.1022 0.4172 0.098 Uiso calc R 1 1
H H52C 0.9677 0.1262 0.3391 0.098 Uiso calc R 1 1

loop_
_atom_site_aniso_label
_atom_site_aniso_U_11
_atom_site_aniso_U_22
_atom_site_aniso_U_33
_atom_site_aniso_U_12
_atom_site_aniso_U_13
_atom_site_aniso_U_23
N1 0.0345(8) 0.0484(10) 0.0461(9) -0.0048(7) -0.0092(7) 0.0084(7)
N2 0.0504(10) 0.0381(8) 0.0387(9) -0.0070(7) -0.0052(7) -0.0019(7)
B2 0.0376(11) 0.0381(11) 0.0428(12) -0.0068(9) -0.0072(9) -0.0001(9)
B1 0.0407(11) 0.0400(11) 0.0385(11) -0.0025(9) -0.0096(9) -0.0042(9)
C1 0.0517(12) 0.0526(12) 0.0498(12) -0.0127(10) -0.0177(10) 0.0042(10)
C2 0.0540(12) 0.0358(10) 0.0372(10) -0.0014(9) 0.0043(9) -0.0042(8)
C3 0.0415(10) 0.0357(9) 0.0316(9) 0.0013(8) -0.0035(8) -0.0008(7)
C4 0.0333(9) 0.0423(10) 0.0339(9) 0.0014(8) -0.0072(8) 0.0035(8)
C5 0.0329(9) 0.0467(11) 0.0437(11) 0.0078(8) -0.0002(8) -0.0016(8)
C6 0.0429(11) 0.0352(10) 0.0469(11) 0.0053(8) -0.0043(9) -0.0053(8)
C7 0.0373(10) 0.0380(10) 0.0391(10) 0.0015(8) -0.0038(8) -0.0026(8)
C8 0.0360(9) 0.0395(10) 0.0368(9) 0.0029(8) 0.0010(8) -0.0030(8)
C9 0.0382(10) 0.0361(10) 0.0417(10) -0.0042(8) -0.0001(8) -0.0027(8)
C10 0.0414(10) 0.0421(11) 0.0414(10) -0.0106(8) 0.0044(8) -0.0053(8)
C11 0.0534(13) 0.0603(14) 0.0553(13) -0.0144(11) -0.0108(11) -0.0061(11)
C12 0.0493(12) 0.0415(11) 0.0524(12) -0.0146(9) 0.0077(10) -0.0135(9)
C13 0.0459(11) 0.0341(10) 0.0568(12) -0.0021(9) 0.0158(10) -0.0055(9)
C14 0.0688(16) 0.0363(11) 0.0908(18) -0.0001(11) 0.0171(14) -0.0080(11)
C15 0.0423(11) 0.0400(11) 0.0536(12) 0.0018(9) 0.0011(9) -0.0015(9)
C16 0.0440(11) 0.0377(10) 0.0495(11) -0.0014(8) -0.0050(9) -0.0054(8)
C17 0.0648(15) 0.0453(12) 0.0817(17) -0.0009(11) -0.0311(13) -0.0052(11)
C18 0.0420(11) 0.0358(10) 0.0528(12) -0.0061(8) -0.0016(9) -0.0073(9)
C19 0.0609(13) 0.0411(11) 0.0569(13) -0.0092(10) 0.0060(11) -0.0096(10)
C20 0.096(2) 0.0772(18) 0.0498(14) 0.0014(16) -0.0017(14) -0.0002(12)
C21 0.0740(17) 0.0557(14) 0.0716(16) -0.0175(13) 0.0236(14) -0.0203(12)
C22 0.0468(13) 0.0620(16) 0.107(2) -0.0127(12) 0.0158(15) -0.0387(15)
C23 0.0571(17) 0.113(3) 0.165(4) -0.0117(17) 0.032(2) -0.076(3)
C24 0.0419(12) 0.0555(14) 0.105(2) -0.0005(10) -0.0108(13) -0.0305(14)
C25 0.0421(11) 0.0432(11) 0.0699(14) -0.0015(9) -0.0085(10) -0.0120(10)
C26 0.0622(15) 0.0836(18) 0.0741(17) 0.0123(14) -0.0258(13) -0.0042(14)
C27 0.0330(10) 0.0547(12) 0.0494(12) 0.0028(9) -0.0001(9) 0.0106(9)
C28 0.0308(9) 0.0389(10) 0.0419(10) -0.0007(8) -0.0010(8) 0.0040(8)
C29 0.0381(10) 0.0337(9) 0.0381(10) -0.0077(8) -0.0029(8) -0.0009(7)
C30 0.0376(10) 0.0398(10) 0.0421(10) 0.0023(8) 0.0017(8) -0.0058(8)
C31 0.0348(10) 0.0403(10) 0.0483(11) 0.0048(8) -0.0054(8) -0.0015(8)
C32 0.0361(10) 0.0381(10) 0.0407(10) -0.0011(8) -0.0033(8) -0.0008(8)
C33 0.0335(9) 0.0427(10) 0.0407(10) 0.0020(8) 0.0027(8) -0.0002(8)
C34 0.0387(10) 0.0468(11) 0.0357(10) -0.0007(8) -0.0046(8) 0.0033(8)
C35 0.0453(11) 0.0470(11) 0.0432(11) 0.0001(9) 0.0011(9) -0.0014(9)
C42 0.0692(16) 0.0493(13) 0.0771(17) -0.0102(12) 0.0163(13) -0.0044(12)
C36 0.0595(13) 0.0572(13) 0.0440(11) 0.0090(11) -0.0028(10) -0.0070(10)
C37 0.0519(13) 0.0812(17) 0.0397(11) 0.0125(12) 0.0050(10) 0.0002(11)
C38 0.081(2) 0.119(3) 0.0756(19) 0.0248(19) 0.0261(16) -0.0110(18)
C39 0.0442(12) 0.0805(17) 0.0471(12) -0.0031(11) 0.0042(10) 0.0109(11)
C40 0.0413(11) 0.0562(12) 0.0415(11) -0.0036(9) -0.0054(9) 0.0071(9)
C41 0.0548(14) 0.0626(15) 0.0768(17) -0.0161(12) -0.0074(12) 0.0114(12)
C43 0.0407(10) 0.0475(11) 0.0338(9) -0.0001(8) -0.0018(8) 0.0008(8)
C44 0.0559(12) 0.0469(12) 0.0404(11) 0.0036(10) -0.0001(9) 0.0019(9)
C45 0.096(2) 0.0479(13) 0.0715(16) -0.0103(13) -0.0217(15) -0.0085(12)
C46 0.0688(15) 0.0538(13) 0.0492(13) 0.0147(11) 0.0123(12) 0.0070(10)
C47 0.0513(13) 0.0804(18) 0.0567(14) 0.0226(12) 0.0073(11) 0.0202(13)
C48 0.089(2) 0.115(3) 0.127(3) 0.052(2) -0.010(2) 0.027(2)
C49 0.0398(12) 0.0920(19) 0.0499(13) 0.0043(12) -0.0058(10) 0.0127(12)
C50 0.0401(11) 0.0653(14) 0.0376(10) -0.0018(10) -0.0021(9) 0.0030(9)
C51 0.0590(14) 0.0805(17) 0.0607(15) -0.0077(13) -0.0188(12) -0.0125(13)

loop_
_atom_type_symbol
_atom_type_description
_atom_type_scat_dispersion_real
_atom_type_scat_dispersion_imag
_atom_type_scat_source
C C 0.0033 0.0016 'International Tables Vol C Tables 4.2.6.8 and 6.1.1.4'
H H 0.0000 0.0000 'International Tables Vol C Tables 4.2.6.8 and 6.1.1.4'
B B 0.0013 0.0007 'International Tables Vol C Tables 4.2.6.8 and 6.1.1.4'
N N 0.0061 0.0033 'International Tables Vol C Tables 4.2.6.8 and 6.1.1.4'

loop_
_geom_angle_atom_site_label_1
_geom_angle_atom_site_label_2
_geom_angle_atom_site_label_3
_geom_angle
C4 N1 C1 110.56(16)
C4 N1 C27 114.46(15)
C1 N1 C27 107.63(16)
C29 N2 C1 110.91(16)
C29 N2 C2 114.56(15)
C1 N2 C2 107.14(15)
C32 B2 C43 118.92(17)
C32 B2 C34 118.46(17)
C43 B2 C34 122.59(17)
C7 B1 C9 118.77(17)
C7 B1 C18 120.67(17)
C9 B1 C18 120.52(17)
N1 C1 N2 111.36(16)
N1 C1 H1A 109.4
N2 C1 H1A 109.4
N1 C1 H1B 109.4
N2 C1 H1B 109.4
H1A C1 H1B 108.0
N2 C2 C3 111.47(15)
N2 C2 H2A 109.3
C3 C2 H2A 109.3
N2 C2 H2B 109.3
C3 C2 H2B 109.3
H2A C2 H2B 108.0
C8 C3 C4 118.87(16)
C8 C3 C2 120.89(16)
C4 C3 C2 120.20(17)
C5 C4 C3 118.98(17)
C5 C4 N1 119.50(16)
C3 C4 N1 121.45(17)
C6 C5 C4 120.86(17)
C6 C5 H5A 119.6
C4 C5 H5A 119.6
C5 C6 C7 122.04(17)
C5 C6 H6A 119.0
C7 C6 H6A 119.0
C8 C7 C6 115.80(17)
C8 C7 B1 122.30(17)
C6 C7 B1 121.79(17)
C3 C8 C7 123.14(17)
C3 C8 H8A 118.4
C7 C8 H8A 118.4
C10 C9 C16 117.43(17)
C10 C9 B1 121.20(17)
C16 C9 B1 121.36(16)
C12 C10 C9 119.99(19)
C12 C10 C11 118.57(18)
C9 C10 C11 121.44(18)
C10 C11 H11A 109.5
C10 C11 H11B 109.5
H11A C11 H11B 109.5
C10 C11 H11C 109.5
H11A C11 H11C 109.5
H11B C11 H11C 109.5
C13 C12 C10 122.51(18)
C13 C12 H12A 118.7
C10 C12 H12A 118.7
C15 C13 C12 117.24(18)
C15 C13 C14 121.4(2)
C12 C13 C14 121.4(2)
C13 C14 H14A 109.5
C13 C14 H14B 109.5
H14A C14 H14B 109.5
C13 C14 H14C 109.5
H14A C14 H14C 109.5
H14B C14 H14C 109.5
C13 C15 C16 122.4(2)
C13 C15 H15A 118.8
C16 C15 H15A 118.8
C15 C16 C9 120.22(18)
C15 C16 C17 117.08(19)
C9 C16 C17 122.68(18)
C16 C17 H17A 109.5
C16 C17 H17B 109.5
H17A C17 H17B 109.5
C16 C17 H17C 109.5
H17A C17 H17C 109.5
H17B C17 H17C 109.5
C25 C18 C19 117.46(19)
C25 C18 B1 121.76(18)
C19 C18 B1 120.78(19)
C21 C19 C18 119.9(2)
C21 C19 C20 117.8(2)
C18 C19 C20 122.2(2)
C19 C20 H20A 109.5
C19 C20 H20B 109.5
H20A C20 H20B 109.5
C19 C20 H20C 109.5
H20A C20 H20C 109.5
H20B C20 H20C 109.5
C22 C21 C19 122.5(2)
C22 C21 H21A 118.8
C19 C21 H21A 118.8
C24 C22 C21 117.5(2)
C24 C22 C23 121.3(3)
C21 C22 C23 121.1(3)
C22 C23 H23A 109.5
C22 C23 H23B 109.5
H23A C23 H23B 109.5
C22 C23 H23C 109.5
H23A C23 H23C 109.5
H23B C23 H23C 109.5
C22 C24 C25 122.4(2)
C22 C24 H24A 118.8
C25 C24 H24A 118.8
C24 C25 C18 120.2(2)
C24 C25 C26 117.1(2)
C18 C25 C26 122.75(19)
C25 C26 H26A 109.5
C25 C26 H26B 109.5
H26A C26 H26B 109.5
C25 C26 H26C 109.5
H26A C26 H26C 109.5
H26B C26 H26C 109.5
N1 C27 C28 111.06(16)
N1 C27 H27A 109.4
C28 C27 H27A 109.4
N1 C27 H27B 109.4
C28 C27 H27B 109.4
H27A C27 H27B 108.0
C33 C28 C29 118.57(17)
C33 C28 C27 120.96(17)
C29 C28 C27 120.43(17)
C30 C29 C28 119.17(17)
C30 C29 N2 119.18(16)
C28 C29 N2 121.60(17)
C31 C30 C29 120.74(17)
C31 C30 H30A 119.6
C29 C30 H30A 119.6
C30 C31 C32 122.02(17)
C30 C31 H31A 119.0
C32 C31 H31A 119.0
C33 C32 C31 115.95(17)
C33 C32 B2 120.79(17)
C31 C32 B2 123.23(17)
C28 C33 C32 123.43(17)
C28 C33 H33A 118.3
C32 C33 H33A 118.3
C35 C34 C40 117.55(18)
C35 C34 B2 122.38(17)
C40 C34 B2 119.99(18)
C36 C35 C34 120.17(19)
C36 C35 C42 117.3(2)
C34 C35 C42 122.54(18)
C35 C42 H37A 109.5
C35 C42 H37B 109.5
H37A C42 H37B 109.5
C35 C42 H37C 109.5
H37A C42 H37C 109.5
H37B C42 H37C 109.5
C37 C36 C35 122.2(2)
C37 C36 H38A 118.9
C35 C36 H38A 118.9
C39 C37 C36 117.6(2)
C39 C37 C38 121.4(2)
C36 C37 C38 121.0(3)
C37 C38 H40A 109.5
C37 C38 H40B 109.5
H40A C38 H40B 109.5
C37 C38 H40C 109.5
H40A C38 H40C 109.5
H40B C38 H40C 109.5
C37 C39 C40 122.4(2)
C37 C39 H41A 118.8
C40 C39 H41A 118.8
C39 C40 C34 119.9(2)
C39 C40 C41 118.3(2)
C34 C40 C41 121.66(19)
C40 C41 H43A 109.5
C40 C41 H43B 109.5
H43A C41 H43B 109.5
C40 C41 H43C 109.5
H43A C41 H43C 109.5
H43B C41 H43C 109.5
C50 C43 C44 117.15(19)
C50 C43 B2 121.31(18)
C44 C43 B2 121.53(17)
C46 C44 C43 120.3(2)
C46 C44 C45 117.3(2)
C43 C44 C45 122.30(19)
C44 C45 H46A 109.5
C44 C45 H46B 109.5
H46A C45 H46B 109.5
C44 C45 H46C 109.5
H46A C45 H46C 109.5
H46B C45 H46C 109.5
C47 C46 C44 122.3(2)
C47 C46 H47A 118.9
C44 C46 H47A 118.9
C46 C47 C49 117.8(2)
C46 C47 C48 121.9(3)
C49 C47 C48 120.3(3)
C47 C48 H49A 109.5
C47 C48 H49B 109.5
H49A C48 H49B 109.5
C47 C48 H49C 109.5
H49A C48 H49C 109.5
H49B C48 H49C 109.5
C47 C49 C50 122.4(2)
C47 C49 H50A 118.8
C50 C49 H50A 118.8
C49 C50 C43 120.1(2)
C49 C50 C51 118.5(2)
C43 C50 C51 121.33(19)
C50 C51 H52A 109.5
C50 C51 H52B 109.5
H52A C51 H52B 109.5
C50 C51 H52C 109.5
H52A C51 H52C 109.5
H52B C51 H52C 109.5

loop_
_geom_bond_atom_site_label_1
_geom_bond_atom_site_label_2
_geom_bond_distance
N1 C4 1.424(2)
N1 C1 1.456(3)
N1 C27 1.474(2)
N2 C29 1.422(2)
N2 C1 1.458(3)
N2 C2 1.470(2)
B2 C32 1.567(3)
B2 C43 1.587(3)
B2 C34 1.586(3)
B1 C7 1.558(3)
B1 C9 1.584(3)
B1 C18 1.593(3)
C1 H1A 0.9700
C1 H1B 0.9700
C2 C3 1.518(2)
C2 H2A 0.9700
C2 H2B 0.9700
C3 C8 1.388(3)
C3 C4 1.402(3)
C4 C5 1.390(3)
C5 C6 1.369(3)
C5 H5A 0.9300
C6 C7 1.410(3)
C6 H6A 0.9300
C7 C8 1.398(3)
C8 H8A 0.9300
C9 C10 1.408(3)
C9 C16 1.415(3)
C10 C12 1.389(3)
C10 C11 1.509(3)
C11 H11A 0.9600
C11 H11B 0.9600
C11 H11C 0.9600
C12 C13 1.386(3)
C12 H12A 0.9300
C13 C15 1.376(3)
C13 C14 1.505(3)
C14 H14A 0.9600
C14 H14B 0.9600
C14 H14C 0.9600
C15 C16 1.387(3)
C15 H15A 0.9300
C16 C17 1.510(3)
C17 H17A 0.9600
C17 H17B 0.9600
C17 H17C 0.9600
C18 C25 1.407(3)
C18 C19 1.413(3)
C19 C21 1.393(3)
C19 C20 1.506(4)
C20 H20A 0.9600
C20 H20B 0.9600
C20 H20C 0.9600
C21 C22 1.378(4)
C21 H21A 0.9300
C22 C24 1.372(4)
C22 C23 1.512(3)
C23 H23A 0.9600
C23 H23B 0.9600
C23 H23C 0.9600
C24 C25 1.396(3)
C24 H24A 0.9300
C25 C26 1.504(3)
C26 H26A 0.9600
C26 H26B 0.9600
C26 H26C 0.9600
C27 C28 1.518(3)
C27 H27A 0.9700
C27 H27B 0.9700
C28 C33 1.388(3)
C28 C29 1.402(3)
C29 C30 1.395(3)
C30 C31 1.374(3)
C30 H30A 0.9300
C31 C32 1.403(3)
C31 H31A 0.9300
C32 C33 1.401(3)
C33 H33A 0.9300
C34 C35 1.405(3)
C34 C40 1.415(3)
C35 C36 1.389(3)
C35 C42 1.512(3)
C42 H37A 0.9600
C42 H37B 0.9600
C42 H37C 0.9600
C36 C37 1.379(3)
C36 H38A 0.9300
C37 C39 1.375(4)
C37 C38 1.512(3)
C38 H40A 0.9600
C38 H40B 0.9600
C38 H40C 0.9600
C39 C40 1.387(3)
C39 H41A 0.9300
C40 C41 1.500(3)
C41 H43A 0.9600
C41 H43B 0.9600
C41 H43C 0.9600
C43 C50 1.411(3)
C43 C44 1.416(3)
C44 C46 1.389(3)
C44 C45 1.510(3)
C45 H46A 0.9600
C45 H46B 0.9600
C45 H46C 0.9600
C46 C47 1.368(4)
C46 H47A 0.9300
C47 C49 1.381(4)
C47 C48 1.519(3)
C48 H49A 0.9600
C48 H49B 0.9600
C48 H49C 0.9600
C49 C50 1.387(3)
C49 H50A 0.9300
C50 C51 1.506(3)
C51 H52A 0.9600
C51 H52B 0.9600
C51 H52C 0.9600

loop_
_geom_hbond_atom_site_label_D
_geom_hbond_atom_site_label_H
_geom_hbond_atom_site_label_A
_geom_hbond_site_symmetry_A
_geom_hbond_distance_DH
_geom_hbond_distance_HA
_geom_hbond_distance_DA
_geom_hbond_angle_DHA
C14 H14C N2 1_565 0.96 2.64 3.448(3) 141.4
C15 H15A Cg7 2_665 0.93 2.936 3.844(2) 165.8
C38 H40B Cg8 2_656 0.97 2.997 3.751(3) 136.4

loop_
_geom_torsion_atom_site_label_1
_geom_torsion_atom_site_label_2
_geom_torsion_atom_site_label_3
_geom_torsion_atom_site_label_4
_geom_torsion
C4 N1 C1 N2 53.9(2)
C27 N1 C1 N2 -71.8(2)
C29 N2 C1 N1 53.3(2)
C2 N2 C1 N1 -72.4(2)
C29 N2 C2 C3 -78.0(2)
C1 N2 C2 C3 45.4(2)
N2 C2 C3 C8 170.59(16)
N2 C2 C3 C4 -7.0(2)
C8 C3 C4 C5 -5.8(3)
C2 C3 C4 C5 171.83(17)
C8 C3 C4 N1 171.16(16)
C2 C3 C4 N1 -11.2(3)
C1 N1 C4 C5 165.27(17)
C27 N1 C4 C5 -73.0(2)
C1 N1 C4 C3 -11.6(2)
C27 N1 C4 C3 110.09(19)
C3 C4 C5 C6 4.8(3)
N1 C4 C5 C6 -172.19(17)
C4 C5 C6 C7 0.1(3)
C5 C6 C7 C8 -3.9(3)
C5 C6 C7 B1 172.35(18)
C9 B1 C7 C8 166.36(17)
C18 B1 C7 C8 -11.2(3)
C9 B1 C7 C6 -9.6(3)
C18 B1 C7 C6 172.85(17)
C4 C3 C8 C7 2.0(3)
C2 C3 C8 C7 -175.62(18)
C6 C7 C8 C3 2.8(3)
B1 C7 C8 C3 -173.40(17)
C7 B1 C9 C10 117.5(2)
C18 B1 C9 C10 -64.9(3)
C7 B1 C9 C16 -63.2(3)
C18 B1 C9 C16 114.3(2)
C16 C9 C10 C12 -1.3(3)
B1 C9 C10 C12 178.00(18)
C16 C9 C10 C11 177.87(18)
B1 C9 C10 C11 -2.8(3)
C9 C10 C12 C13 -2.6(3)
C11 C10 C12 C13 178.26(19)
C10 C12 C13 C15 3.3(3)
C10 C12 C13 C14 -176.79(19)
C12 C13 C15 C16 -0.1(3)
C14 C13 C15 C16 180.0(2)
C13 C15 C16 C9 -3.7(3)
C13 C15 C16 C17 177.8(2)
C10 C9 C16 C15 4.3(3)
B1 C9 C16 C15 -174.97(18)
C10 C9 C16 C17 -177.3(2)
B1 C9 C16 C17 3.4(3)
C7 B1 C18 C25 -64.2(3)
C9 B1 C18 C25 118.3(2)
C7 B1 C18 C19 116.6(2)
C9 B1 C18 C19 -60.9(3)
C25 C18 C19 C21 0.6(3)
B1 C18 C19 C21 179.77(19)
C25 C18 C19 C20 178.3(2)
B1 C18 C19 C20 -2.5(3)
C18 C19 C21 C22 -2.0(3)
C20 C19 C21 C22 -179.9(2)
C19 C21 C22 C24 1.0(4)
C19 C21 C22 C23 179.3(2)
C21 C22 C24 C25 1.5(3)
C23 C22 C24 C25 -176.7(2)
C22 C24 C25 C18 -3.0(3)
C22 C24 C25 C26 177.8(2)
C19 C18 C25 C24 1.8(3)
B1 C18 C25 C24 -177.36(19)
C19 C18 C25 C26 -179.0(2)
B1 C18 C25 C26 1.8(3)
C4 N1 C27 C28 -76.7(2)
C1 N1 C27 C28 46.6(2)
N1 C27 C28 C33 168.09(17)
N1 C27 C28 C29 -9.7(3)
C33 C28 C29 C30 -3.5(3)
C27 C28 C29 C30 174.35(17)
C33 C28 C29 N2 174.10(16)
C27 C28 C29 N2 -8.0(3)
C1 N2 C29 C30 164.55(17)
C2 N2 C29 C30 -74.0(2)
C1 N2 C29 C28 -13.1(2)
C2 N2 C29 C28 108.4(2)
C28 C29 C30 C31 2.1(3)
N2 C29 C30 C31 -175.63(17)
C29 C30 C31 C32 1.1(3)
C30 C31 C32 C33 -2.7(3)
C30 C31 C32 B2 175.32(18)
C43 B2 C32 C33 171.14(17)
C34 B2 C32 C33 -6.9(3)
C43 B2 C32 C31 -6.8(3)
C34 B2 C32 C31 175.19(17)
C29 C28 C33 C32 2.0(3)
C27 C28 C33 C32 -175.89(18)
C31 C32 C33 C28 1.1(3)
B2 C32 C33 C28 -176.96(17)
C32 B2 C34 C35 -67.2(2)
C43 B2 C34 C35 114.8(2)
C32 B2 C34 C40 109.4(2)
C43 B2 C34 C40 -68.6(2)
C40 C34 C35 C36 1.8(3)
B2 C34 C35 C36 178.43(19)
C40 C34 C35 C42 -177.9(2)
B2 C34 C35 C42 -1.3(3)
C34 C35 C36 C37 -3.3(3)
C42 C35 C36 C37 176.4(2)
C35 C36 C37 C39 2.3(3)
C35 C36 C37 C38 -176.5(2)
C36 C37 C39 C40 0.2(3)
C38 C37 C39 C40 179.0(2)
C37 C39 C40 C34 -1.6(3)
C37 C39 C40 C41 -178.8(2)
C35 C34 C40 C39 0.6(3)
B2 C34 C40 C39 -176.12(19)
C35 C34 C40 C41 177.68(19)
B2 C34 C40 C41 1.0(3)
C32 B2 C43 C50 120.6(2)
C34 B2 C43 C50 -61.4(3)
C32 B2 C43 C44 -58.3(3)
C34 B2 C43 C44 119.6(2)
C50 C43 C44 C46 0.7(3)
B2 C43 C44 C46 179.66(19)
C50 C43 C44 C45 177.9(2)
B2 C43 C44 C45 -3.1(3)
C43 C44 C46 C47 -2.1(3)
C45 C44 C46 C47 -179.4(2)
C44 C46 C47 C49 1.1(3)
C44 C46 C47 C48 -179.7(2)
C46 C47 C49 C50 1.2(3)
C48 C47 C49 C50 -177.9(2)
C47 C49 C50 C43 -2.6(3)
C47 C49 C50 C51 179.6(2)
C44 C43 C50 C49 1.6(3)
B2 C43 C50 C49 -177.44(19)
C44 C43 C50 C51 179.37(19)
B2 C43 C50 C51 0.4(3)

loop_
_cod_related_entry_id
_cod_related_entry_database
_cod_related_entry_code
1 ChemSpider 30657382
